data_4502968
loop_
_publ_author_name
'Kounavi, Konstantina A.'
'Manos, Manolis J.'
'Moushi, Eleni E.'
'Kitos, Alexandros A.'
'Papatriantafyllopoulou, Constantina'
'Tasiopoulos, Anastasios J.'
'Nastopoulos, Vassilios'

_publ_section_title
;
 A Systematic Evaluation of the Interplay of Weak and Strong
 Supramolecular Interactions in a Series of Co(II) and Zn(II) Complexes
 Tuned by Ligand Modification
;
_journal_issue 1
_journal_name_full 'Crystal Growth &amp; Design'
_journal_page_first 429
_journal_paper_doi 10.1021/cg201271p
_journal_volume 12
_journal_year 2012
_chemical_formula_moiety 'C45 H36 Co I N6 1+, I 1-'
_chemical_formula_sum 'C45 H36 Co I2 N6'
_chemical_formula_weight 973.53
_space_group_IT_number 15
_symmetry_cell_setting monoclinic
_symmetry_space_group_name_Hall '-I 2ya'
_symmetry_space_group_name_H-M 'I 1 2/a 1'
_atom_sites_solution_hydrogens geom
_atom_sites_solution_primary direct
_atom_sites_solution_secondary difmap
_audit_creation_method SHELXL-97
_cell_angle_alpha 90.00
_cell_angle_beta 92.381(5)
_cell_angle_gamma 90.00
_cell_formula_units_Z 8
_cell_length_a 23.9011(8)
_cell_length_b 13.6947(5)
_cell_length_c 28.7631(12)
_cell_measurement_reflns_used 9447
_cell_measurement_temperature 100(2)
_cell_measurement_theta_max 28.9768
_cell_measurement_theta_min 2.9539
_cell_volume 9406.6(6)
_computing_cell_refinement 'CrysAlis RED (Oxford Diffraction, 2010)'
_computing_data_collection 'CrysAlis CCD (Oxford Diffraction, 2010)'
_computing_data_reduction 'CrysAlis RED (Oxford Diffraction, 2010)'
_computing_molecular_graphics
;ORTEP-3 for Windows (Farrugia, 1997); PLATON (Spek, 1990);
MERCURY (Bruno et al. 2002)
;
_computing_publication_material 'WINGX (Farrugia, 1999)'
_computing_structure_refinement 'SHELXL-97 (Sheldrick, 1997)'
_computing_structure_solution 'SIR92 (Altomare et al., 1994)'
_diffrn_ambient_temperature 100(2)
_diffrn_detector_area_resol_mean 10.4223
_diffrn_measured_fraction_theta_full 0.997
_diffrn_measured_fraction_theta_max 0.997
_diffrn_measurement_device_type 'Oxford Diffraction SuperNova with Atlas detector'
_diffrn_measurement_method '\w scans'
_diffrn_radiation_monochromator mirror
_diffrn_radiation_source 'SuperNova (Mo) X-ray Source'
_diffrn_radiation_type MoK\a
_diffrn_radiation_wavelength 0.71073
_diffrn_reflns_av_R_equivalents 0.0473
_diffrn_reflns_av_sigmaI/netI 0.0488
_diffrn_reflns_limit_h_max 29
_diffrn_reflns_limit_h_min -29
_diffrn_reflns_limit_k_max 16
_diffrn_reflns_limit_k_min 0
_diffrn_reflns_limit_l_max 35
_diffrn_reflns_limit_l_min 0
_diffrn_reflns_number 9197
_diffrn_reflns_theta_full 26.00
_diffrn_reflns_theta_max 26.00
_diffrn_reflns_theta_min 2.96
_exptl_absorpt_coefficient_mu 1.712
_exptl_absorpt_correction_T_max 1.0000
_exptl_absorpt_correction_T_min 0.8806
_exptl_absorpt_correction_type multi-scan
_exptl_absorpt_process_details
;
CrysAlisPro, Oxford Diffraction Ltd.,
Version 1.171.33.66 (release 28-04-2010 CrysAlis171 .NET)
(compiled Apr 28 2010,14:27:37)
Empirical absorption correction using spherical harmonics,
 implemented in SCALE3 ABSPACK scaling algorithm.
;
_exptl_crystal_colour blue
_exptl_crystal_density_diffrn 1.375
_exptl_crystal_density_method 'not measured'
_exptl_crystal_description prism
_exptl_crystal_F_000 3848
_exptl_crystal_size_max 0.22
_exptl_crystal_size_mid 0.15
_exptl_crystal_size_min 0.11
_refine_diff_density_max 0.916
_refine_diff_density_min -0.594
_refine_diff_density_rms 0.107
_refine_ls_extinction_method none
_refine_ls_goodness_of_fit_ref 0.996
_refine_ls_hydrogen_treatment mixed
_refine_ls_matrix_type full
_refine_ls_number_parameters 505
_refine_ls_number_reflns 9197
_refine_ls_number_restraints 135
_refine_ls_restrained_S_all 1.020
_refine_ls_R_factor_all 0.0556
_refine_ls_R_factor_gt 0.0356
_refine_ls_shift/su_max 0.002
_refine_ls_shift/su_mean 0.000
_refine_ls_structure_factor_coef Fsqd
_refine_ls_weighting_details 'calc w=1/[\s^2^(Fo^2^)+(0.0516P)^2^] where P=(Fo^2^+2Fc^2^)/3'
_refine_ls_weighting_scheme calc
_refine_ls_wR_factor_gt 0.0870
_refine_ls_wR_factor_ref 0.0931
_reflns_number_gt 6637
_reflns_number_total 9197
_reflns_threshold_expression >2\s(I)
_cod_data_source_file cg201271p_si_002.cif
_cod_data_source_block 8-CoI{HL'}3_I
_cod_original_sg_symbol_H-M 'I 2/a'
_cod_database_code 4502968

loop_
_symmetry_equiv_pos_as_xyz
'x, y, z'
'-x+1/2, y, -z'
'x+1/2, y+1/2, z+1/2'
'-x+1, y+1/2, -z+1/2'
'-x, -y, -z'
'x-1/2, -y, z'
'-x+1/2, -y+1/2, -z+1/2'
'x, -y+1/2, z+1/2'

loop_
_atom_site_label
_atom_site_type_symbol
_atom_site_fract_x
_atom_site_fract_y
_atom_site_fract_z
_atom_site_U_iso_or_equiv
_atom_site_adp_type
_atom_site_occupancy
_atom_site_symmetry_multiplicity
_atom_site_calc_flag
_atom_site_refinement_flags
C2A C 0.52756(14) 0.5800(3) 0.87954(15) 0.0311(10) Uani 1 1 d .
H2A H 0.5562 0.6042 0.8619 0.037 Uiso 1 1 calc R
C2B C 0.31998(13) 0.7258(3) 0.84327(14) 0.0231(8) Uani 1 1 d .
H2B H 0.3190 0.7688 0.8682 0.028 Uiso 1 1 calc R
C2C C 0.44841(14) 0.7872(3) 0.74835(14) 0.0257(9) Uani 1 1 d .
H2C H 0.4100 0.7980 0.7485 0.031 Uiso 1 1 calc R
C4A C 0.44761(14) 0.5626(3) 0.91288(13) 0.0215(8) Uani 1 1 d .
C4B C 0.34967(14) 0.6308(3) 0.78792(13) 0.0219(8) Uani 1 1 d .
C4C C 0.53446(14) 0.7591(3) 0.77025(14) 0.0230(9) Uani 1 1 d .
C5A C 0.48072(14) 0.4840(3) 0.92640(14) 0.0245(9) Uani 1 1 d .
C5B C 0.29228(15) 0.6241(3) 0.78694(14) 0.0223(8) Uani 1 1 d .
C5C C 0.53336(13) 0.7687(3) 0.72312(15) 0.0251(9) Uani 1 1 d .
C7A C 0.38895(14) 0.5821(3) 0.92381(13) 0.0211(8) Uani 1 1 d .
C7B C 0.38972(16) 0.5875(3) 0.75692(15) 0.0292(9) Uani 1 1 d .
C7C C 0.58247(13) 0.7385(3) 0.80291(14) 0.0245(9) Uani 1 1 d U
C8A C 0.37460(15) 0.6572(3) 0.95280(14) 0.0256(9) Uani 1 1 d .
H8A H 0.4024 0.6976 0.9657 0.031 Uiso 1 1 calc R
C8B C 0.43856(16) 0.5430(3) 0.77492(18) 0.0359(11) Uani 1 1 d .
H8B H 0.4435 0.5333 0.8068 0.043 Uiso 1 1 calc R
C8C C 0.59091(15) 0.7924(3) 0.84349(15) 0.0307(10) Uani 1 1 d U
H8C H 0.5668 0.8433 0.8502 0.037 Uiso 1 1 calc R
C9A C 0.31875(15) 0.6732(3) 0.96300(14) 0.0311(10) Uani 1 1 d .
H9A H 0.3093 0.7239 0.9827 0.037 Uiso 1 1 calc R
C9B C 0.4796(2) 0.5131(3) 0.7455(2) 0.0517(13) Uani 1 1 d U
H9B H 0.5132 0.4877 0.7576 0.062 Uiso 1 1 calc R
C9C C 0.63594(16) 0.7697(4) 0.87419(16) 0.0404(12) Uani 1 1 d U
H9C H 0.6419 0.8065 0.9011 0.048 Uiso 1 1 calc R
C10A C 0.27762(15) 0.6133(3) 0.94356(14) 0.0332(10) Uani 1 1 d .
H10A H 0.2404 0.6234 0.9504 0.040 Uiso 1 1 calc R
C10B C 0.4703(2) 0.5214(4) 0.6980(2) 0.0616(15) Uani 1 1 d U
H10B H 0.4978 0.5003 0.6784 0.074 Uiso 1 1 calc R
C10C C 0.67136(17) 0.6941(4) 0.86517(18) 0.0438(12) Uani 1 1 d U
H10C H 0.7011 0.6797 0.8859 0.053 Uiso 1 1 calc R
C11A C 0.29153(15) 0.5386(3) 0.91414(15) 0.0337(10) Uani 1 1 d U
H11A H 0.2636 0.4991 0.9008 0.040 Uiso 1 1 calc R
C11B C 0.4222(2) 0.5594(4) 0.6793(2) 0.0625(15) Uani 1 1 d U
H11B H 0.4164 0.5625 0.6471 0.075 Uiso 1 1 calc R
C11C C 0.66266(16) 0.6393(3) 0.82521(18) 0.0414(12) Uani 1 1 d U
H11C H 0.6863 0.5872 0.8193 0.050 Uiso 1 1 calc R
C12A C 0.34728(15) 0.5222(3) 0.90427(14) 0.0286(9) Uani 1 1 d .
H12A H 0.3566 0.4713 0.8846 0.034 Uiso 1 1 calc R
C12B C 0.3811(2) 0.5944(3) 0.70888(18) 0.0452(12) Uani 1 1 d U
H12B H 0.3483 0.6220 0.6963 0.054 Uiso 1 1 calc R
C12C C 0.61868(15) 0.6616(3) 0.79378(16) 0.0322(10) Uani 1 1 d U
H12C H 0.6134 0.6252 0.7667 0.039 Uiso 1 1 calc R
C13A C 0.47089(14) 0.4018(3) 0.95741(14) 0.0241(9) Uani 1 1 d .
C13B C 0.25310(15) 0.5678(3) 0.75676(14) 0.0243(9) Uani 1 1 d .
C13C C 0.57662(14) 0.7656(3) 0.68896(14) 0.0250(9) Uani 1 1 d .
C14A C 0.42890(16) 0.4056(3) 0.98961(16) 0.0389(11) Uani 1 1 d .
H14A H 0.4073 0.4617 0.9918 0.047 Uiso 1 1 calc R
C14B C 0.26899(17) 0.4775(3) 0.73969(17) 0.0410(12) Uani 1 1 d U
H14B H 0.3039 0.4518 0.7485 0.049 Uiso 1 1 calc R
C14C C 0.63014(14) 0.8032(3) 0.69964(15) 0.0261(9) Uani 1 1 d .
H14C H 0.6377 0.8320 0.7285 0.031 Uiso 1 1 calc R
C15A C 0.41916(18) 0.3277(4) 1.01804(17) 0.0462(13) Uani 1 1 d U
H15A H 0.3905 0.3308 1.0389 0.055 Uiso 1 1 calc R
C15B C 0.23367(18) 0.4256(3) 0.71001(19) 0.0495(13) Uani 1 1 d U
H15B H 0.2451 0.3657 0.6985 0.059 Uiso 1 1 calc R
C15C C 0.67189(15) 0.7978(3) 0.66785(16) 0.0315(10) Uani 1 1 d .
H15C H 0.7076 0.8207 0.6761 0.038 Uiso 1 1 calc R
C16A C 0.45161(18) 0.2448(4) 1.01596(18) 0.0464(13) Uani 1 1 d U
H16A H 0.4451 0.1923 1.0355 0.056 Uiso 1 1 calc R
C16B C 0.18162(17) 0.4613(3) 0.69717(16) 0.0390(11) Uani 1 1 d .
H16B H 0.1578 0.4257 0.6772 0.047 Uiso 1 1 calc R
C16C C 0.66142(16) 0.7592(3) 0.62444(16) 0.0371(11) Uani 1 1 d U
H16C H 0.6895 0.7573 0.6030 0.045 Uiso 1 1 calc R
C17A C 0.49356(18) 0.2400(3) 0.98489(17) 0.0396(11) Uani 1 1 d U
H17A H 0.5153 0.1839 0.9833 0.048 Uiso 1 1 calc R
C17B C 0.16504(15) 0.5499(3) 0.71414(15) 0.0303(10) Uani 1 1 d .
H17B H 0.1296 0.5738 0.7057 0.036 Uiso 1 1 calc R
C17C C 0.60802(17) 0.7226(4) 0.61260(16) 0.0400(11) Uani 1 1 d .
H17C H 0.6004 0.6958 0.5833 0.048 Uiso 1 1 calc R
C18A C 0.50367(16) 0.3177(3) 0.95601(15) 0.0304(10) Uani 1 1 d .
H18A H 0.5326 0.3140 0.9354 0.037 Uiso 1 1 calc R
C18B C 0.20030(15) 0.6043(3) 0.74364(14) 0.0273(9) Uani 1 1 d .
H18B H 0.1888 0.6647 0.7546 0.033 Uiso 1 1 calc R
C18C C 0.56657(15) 0.7268(3) 0.64489(15) 0.0347(11) Uani 1 1 d .
H18C H 0.5311 0.7030 0.6368 0.042 Uiso 1 1 calc R
N1A N 0.53046(12) 0.4976(2) 0.90416(12) 0.0280(8) Uani 1 1 d D
H1A H 0.5565(13) 0.457(3) 0.9072(16) 0.042 Uiso 1 1 d D
N1B N 0.27475(12) 0.6851(2) 0.82167(12) 0.0252(7) Uani 1 1 d D
H1B H 0.2424(10) 0.694(3) 0.8326(14) 0.038 Uiso 1 1 d D
N1C N 0.47714(12) 0.7869(2) 0.71057(13) 0.0276(8) Uani 1 1 d DU
H1C H 0.4642(18) 0.798(3) 0.6830(9) 0.041 Uiso 1 1 d D
N3A N 0.47766(11) 0.6232(2) 0.88364(12) 0.0258(7) Uani 1 1 d .
N3B N 0.36622(11) 0.6956(2) 0.82367(11) 0.0219(7) Uani 1 1 d .
N3C N 0.48037(11) 0.7705(2) 0.78645(12) 0.0230(7) Uani 1 1 d U
Co Co 0.444662(18) 0.73698(4) 0.847405(19) 0.02249(13) Uani 1 1 d .
I1 I 0.435376(10) 0.891531(19) 0.897637(9) 0.02863(9) Uani 1 1 d .
I2A I 0.63682(7) 0.33453(17) 0.87026(6) 0.0382(6) Uani 0.77 1 d PU
I2B I 0.6358(2) 0.3393(5) 0.86781(17) 0.0208(12) Uani 0.23 1 d PU

loop_
_atom_site_aniso_label
_atom_site_aniso_U_11
_atom_site_aniso_U_22
_atom_site_aniso_U_33
_atom_site_aniso_U_23
_atom_site_aniso_U_13
_atom_site_aniso_U_12
C2A 0.0157(18) 0.035(2) 0.043(3) 0.011(2) 0.0082(17) 0.0021(16)
C2B 0.0144(16) 0.028(2) 0.027(2) -0.0009(17) 0.0019(15) -0.0035(15)
C2C 0.0110(16) 0.029(2) 0.037(3) 0.0060(19) 0.0033(16) 0.0006(15)
C4A 0.0174(17) 0.021(2) 0.026(2) 0.0019(17) 0.0009(15) -0.0033(15)
C4B 0.0206(17) 0.019(2) 0.026(2) 0.0019(16) 0.0020(15) 0.0008(15)
C4C 0.0138(17) 0.021(2) 0.035(2) 0.0070(17) 0.0041(16) 0.0001(15)
C5A 0.0186(17) 0.027(2) 0.028(2) 0.0014(17) 0.0014(16) -0.0035(16)
C5B 0.0237(18) 0.019(2) 0.025(2) 0.0026(16) 0.0010(16) -0.0012(15)
C5C 0.0106(16) 0.028(2) 0.037(3) 0.0059(18) 0.0017(16) 0.0006(15)
C7A 0.0166(17) 0.023(2) 0.023(2) 0.0018(16) 0.0037(15) -0.0014(15)
C7B 0.032(2) 0.020(2) 0.036(3) -0.0059(18) 0.0143(18) -0.0040(17)
C7C 0.0122(16) 0.026(2) 0.035(2) 0.0131(18) 0.0061(15) -0.0005(15)
C8A 0.0195(18) 0.034(2) 0.023(2) 0.0005(18) 0.0006(16) -0.0052(16)
C8B 0.029(2) 0.021(2) 0.059(3) -0.003(2) 0.013(2) -0.0009(17)
C8C 0.0194(18) 0.039(2) 0.034(2) 0.015(2) 0.0059(17) 0.0052(17)
C9A 0.027(2) 0.042(3) 0.025(2) -0.0038(19) 0.0069(17) 0.0027(18)
C9B 0.045(2) 0.029(2) 0.083(3) -0.008(2) 0.020(2) 0.002(2)
C9C 0.024(2) 0.062(3) 0.035(3) 0.017(2) 0.0007(18) -0.004(2)
C10A 0.0180(18) 0.057(3) 0.025(2) 0.005(2) 0.0062(16) 0.0003(19)
C10B 0.070(3) 0.042(3) 0.076(3) -0.009(2) 0.039(2) 0.001(2)
C10C 0.022(2) 0.065(3) 0.045(3) 0.025(3) 0.0044(19) 0.006(2)
C11A 0.0205(19) 0.046(3) 0.034(3) 0.002(2) -0.0002(17) -0.0133(18)
C11B 0.089(3) 0.046(3) 0.055(3) -0.006(2) 0.028(2) -0.005(2)
C11C 0.0172(19) 0.045(3) 0.063(3) 0.022(2) 0.011(2) 0.0085(18)
C12A 0.0230(19) 0.032(2) 0.031(2) -0.0011(19) 0.0019(17) -0.0062(17)
C12B 0.061(3) 0.030(2) 0.045(3) -0.004(2) 0.015(2) -0.001(2)
C12C 0.0209(18) 0.032(2) 0.045(3) 0.0118(19) 0.0121(18) 0.0032(17)
C13A 0.0190(18) 0.028(2) 0.025(2) 0.0059(17) -0.0052(16) -0.0056(16)
C13B 0.0228(18) 0.020(2) 0.029(2) 0.0043(17) -0.0054(16) -0.0049(16)
C13C 0.0165(17) 0.026(2) 0.032(2) 0.0078(18) 0.0018(16) 0.0036(16)
C14A 0.026(2) 0.048(3) 0.043(3) 0.020(2) -0.0008(19) 0.0009(19)
C14B 0.030(2) 0.028(2) 0.063(3) -0.008(2) -0.019(2) 0.0031(18)
C14C 0.0221(18) 0.023(2) 0.034(2) 0.0092(18) 0.0049(17) 0.0012(16)
C15A 0.029(2) 0.066(3) 0.043(3) 0.027(2) -0.001(2) -0.003(2)
C15B 0.043(2) 0.029(2) 0.074(3) -0.019(2) -0.015(2) 0.009(2)
C15C 0.0192(19) 0.034(2) 0.041(3) 0.013(2) 0.0040(18) -0.0005(17)
C16A 0.036(2) 0.052(3) 0.050(3) 0.031(2) -0.014(2) -0.019(2)
C16B 0.035(2) 0.036(3) 0.045(3) -0.005(2) -0.013(2) -0.002(2)
C16C 0.026(2) 0.048(3) 0.038(3) 0.014(2) 0.0110(18) 0.0118(19)
C17A 0.041(2) 0.034(3) 0.042(3) 0.007(2) -0.014(2) -0.004(2)
C17B 0.0226(19) 0.031(2) 0.037(3) 0.002(2) -0.0094(17) -0.0010(17)
C17C 0.032(2) 0.062(3) 0.026(3) 0.007(2) 0.0010(19) 0.006(2)
C18A 0.029(2) 0.030(2) 0.031(2) 0.0023(19) -0.0093(18) -0.0029(17)
C18B 0.0237(19) 0.022(2) 0.037(2) -0.0007(18) 0.0032(17) -0.0027(16)
C18C 0.0169(18) 0.051(3) 0.036(3) 0.010(2) -0.0031(17) 0.0015(18)
N1A 0.0172(15) 0.029(2) 0.038(2) 0.0114(16) 0.0062(14) 0.0061(14)
N1B 0.0143(15) 0.033(2) 0.029(2) -0.0017(15) 0.0028(14) -0.0034(14)
N1C 0.0128(14) 0.035(2) 0.035(2) 0.0047(16) -0.0004(14) -0.0020(14)
N3A 0.0152(14) 0.0235(18) 0.039(2) 0.0084(15) 0.0072(14) 0.0023(13)
N3B 0.0163(14) 0.0233(17) 0.0263(19) 0.0015(14) 0.0031(13) -0.0021(12)
N3C 0.0116(13) 0.0216(17) 0.036(2) 0.0054(14) 0.0040(13) -0.0001(12)
Co 0.0115(2) 0.0234(3) 0.0327(3) 0.0058(2) 0.0034(2) 0.0004(2)
I1 0.02360(13) 0.02897(15) 0.03303(17) 0.00233(12) -0.00218(10) -0.00218(11)
I2A 0.0125(6) 0.0405(8) 0.0613(10) -0.0080(6) -0.0033(5) 0.0024(5)
I2B 0.018(2) 0.031(2) 0.0143(15) -0.0112(12) 0.0070(11) 0.0055(15)

loop_
_atom_type_symbol
_atom_type_description
_atom_type_scat_dispersion_real
_atom_type_scat_dispersion_imag
_atom_type_scat_source
C C 0.0033 0.0016 'International Tables Vol C Tables 4.2.6.8 and 6.1.1.4'
H H 0.0000 0.0000 'International Tables Vol C Tables 4.2.6.8 and 6.1.1.4'
N N 0.0061 0.0033 'International Tables Vol C Tables 4.2.6.8 and 6.1.1.4'
Co Co 0.3494 0.9721 'International Tables Vol C Tables 4.2.6.8 and 6.1.1.4'
I I -0.4742 1.8119 'International Tables Vol C Tables 4.2.6.8 and 6.1.1.4'

loop_
_geom_angle_atom_site_label_1
_geom_angle_atom_site_label_2
_geom_angle_atom_site_label_3
_geom_angle
N1A C2A N3A 110.7(3)
N1A C2A H2A 124.6
N3A C2A H2A 124.6
N3B C2B N1B 110.0(3)
N3B C2B H2B 125.0
N1B C2B H2B 125.0
N1C C2C N3C 112.3(3)
N1C C2C H2C 123.8
N3C C2C H2C 123.8
C5A C4A N3A 109.2(3)
C5A C4A C7A 128.2(3)
N3A C4A C7A 122.5(3)
C5B C4B N3B 108.0(3)
C5B C4B C7B 129.7(4)
N3B C4B C7B 122.2(3)
C5C C4C N3C 109.9(3)
C5C C4C C7C 129.3(3)
N3C C4C C7C 120.8(4)
C4A C5A N1A 104.9(3)
C4A C5A C13A 131.8(3)
N1A C5A C13A 123.2(3)
C4B C5B N1B 106.1(3)
C4B C5B C13B 131.2(4)
N1B C5B C13B 122.7(3)
C4C C5C N1C 104.6(3)
C4C C5C C13C 133.2(3)
N1C C5C C13C 122.2(4)
C8A C7A C12A 119.5(3)
C8A C7A C4A 121.8(3)
C12A C7A C4A 118.6(3)
C12B C7B C8B 118.9(4)
C12B C7B C4B 120.4(4)
C8B C7B C4B 120.6(4)
C8C C7C C12C 119.3(4)
C8C C7C C4C 120.9(3)
C12C C7C C4C 119.7(4)
C7A C8A C9A 120.6(3)
C7A C8A H8A 119.7
C9A C8A H8A 119.7
C9B C8B C7B 120.3(5)
C9B C8B H8B 119.8
C7B C8B H8B 119.8
C7C C8C C9C 119.6(4)
C7C C8C H8C 120.2
C9C C8C H8C 120.2
C10A C9A C8A 119.5(4)
C10A C9A H9A 120.3
C8A C9A H9A 120.3
C10B C9B C8B 119.5(5)
C10B C9B H9B 120.3
C8B C9B H9B 120.3
C10C C9C C8C 120.9(5)
C10C C9C H9C 119.5
C8C C9C H9C 119.5
C11A C10A C9A 120.3(4)
C11A C10A H10A 119.9
C9A C10A H10A 119.9
C11B C10B C9B 121.8(5)
C11B C10B H10B 119.1
C9B C10B H10B 119.1
C9C C10C C11C 119.7(4)
C9C C10C H10C 120.1
C11C C10C H10C 120.1
C10A C11A C12A 120.2(4)
C10A C11A H11A 119.9
C12A C11A H11A 119.9
C10B C11B C12B 119.3(6)
C10B C11B H11B 120.3
C12B C11B H11B 120.3
C10C C11C C12C 120.3(4)
C10C C11C H11C 119.9
C12C C11C H11C 119.9
C7A C12A C11A 119.9(4)
C7A C12A H12A 120.1
C11A C12A H12A 120.1
C7B C12B C11B 120.0(5)
C7B C12B H12B 120.0
C11B C12B H12B 120.0
C11C C12C C7C 120.1(4)
C11C C12C H12C 119.9
C7C C12C H12C 119.9
C14A C13A C18A 118.1(4)
C14A C13A C5A 121.0(4)
C18A C13A C5A 120.9(4)
C14B C13B C18B 118.7(3)
C14B C13B C5B 119.9(3)
C18B C13B C5B 121.3(3)
C18C C13C C14C 117.6(4)
C18C C13C C5C 121.8(3)
C14C C13C C5C 120.6(4)
C15A C14A C13A 120.8(4)
C15A C14A H14A 119.6
C13A C14A H14A 119.6
C15B C14B C13B 120.7(4)
C15B C14B H14B 119.7
C13B C14B H14B 119.7
C15C C14C C13C 120.9(4)
C15C C14C H14C 119.6
C13C C14C H14C 119.6
C14A C15A C16A 120.4(5)
C14A C15A H15A 119.8
C16A C15A H15A 119.8
C16B C15B C14B 120.7(4)
C16B C15B H15B 119.7
C14B C15B H15B 119.7
C16C C15C C14C 120.9(4)
C16C C15C H15C 119.5
C14C C15C H15C 119.5
C17A C16A C15A 119.7(4)
C17A C16A H16A 120.2
C15A C16A H16A 120.2
C17B C16B C15B 119.4(4)
C17B C16B H16B 120.3
C15B C16B H16B 120.3
C15C C16C C17C 119.3(4)
C15C C16C H16C 120.3
C17C C16C H16C 120.3
C16A C17A C18A 120.5(4)
C16A C17A H17A 119.7
C18A C17A H17A 119.7
C16B C17B C18B 121.0(4)
C16B C17B H17B 119.5
C18B C17B H17B 119.5
C18C C17C C16C 119.5(4)
C18C C17C H17C 120.3
C16C C17C H17C 120.3
C17A C18A C13A 120.5(4)
C17A C18A H18A 119.7
C13A C18A H18A 119.7
C17B C18B C13B 119.5(4)
C17B C18B H18B 120.2
C13B C18B H18B 120.2
C13C C18C C17C 121.8(4)
C13C C18C H18C 119.1
C17C C18C H18C 119.1
C2A N1A C5A 109.4(3)
C2A N1A H1A 130(3)
C5A N1A H1A 121(3)
C2B N1B C5B 108.8(3)
C2B N1B H1B 119(3)
C5B N1B H1B 131(3)
C2C N1C C5C 108.5(3)
C2C N1C H1C 126(3)
C5C N1C H1C 125(3)
C2A N3A C4A 105.8(3)
C2A N3A Co 128.7(3)
C4A N3A Co 124.6(2)
C2B N3B C4B 107.1(3)
C2B N3B Co 122.6(3)
C4B N3B Co 130.2(2)
C2C N3C C4C 104.6(3)
C2C N3C Co 120.1(2)
C4C N3C Co 133.4(2)
N3A Co N3C 116.78(12)
N3A Co N3B 106.93(12)
N3C Co N3B 100.73(12)
N3A Co I1 112.68(10)
N3C Co I1 110.30(9)
N3B Co I1 108.38(9)

loop_
_geom_bond_atom_site_label_1
_geom_bond_atom_site_label_2
_geom_bond_distance
C2A N1A 1.332(5)
C2A N3A 1.341(5)
C2A H2A 0.9300
C2B N3B 1.328(5)
C2B N1B 1.345(4)
C2B H2B 0.9300
C2C N1C 1.309(5)
C2C N3C 1.329(5)
C2C H2C 0.9300
C4A C5A 1.383(5)
C4A N3A 1.401(5)
C4A C7A 1.474(5)
C4B C5B 1.374(5)
C4B N3B 1.402(5)
C4B C7B 1.461(5)
C4C C5C 1.361(6)
C4C N3C 1.401(4)
C4C C7C 1.479(5)
C5A N1A 1.386(5)
C5A C13A 1.461(5)
C5B N1B 1.381(5)
C5B C13B 1.468(5)
C5C N1C 1.399(4)
C5C C13C 1.456(5)
C7A C8A 1.377(5)
C7A C12A 1.390(5)
C7B C12B 1.392(6)
C7B C8B 1.397(6)
C7C C8C 1.389(6)
C7C C12C 1.395(5)
C8A C9A 1.396(5)
C8A H8A 0.9300
C8B C9B 1.384(6)
C8B H8B 0.9300
C8C C9C 1.398(5)
C8C H8C 0.9300
C9A C10A 1.381(6)
C9A H9A 0.9300
C9B C10B 1.378(8)
C9B H9B 0.9300
C9C C10C 1.369(7)
C9C H9C 0.9300
C10A C11A 1.377(6)
C10A H10A 0.9300
C10B C11B 1.353(7)
C10B H10B 0.9300
C10C C11C 1.381(7)
C10C H10C 0.9300
C11A C12A 1.392(5)
C11A H11A 0.9300
C11B C12B 1.411(7)
C11B H11B 0.9300
C11C C12C 1.392(6)
C11C H11C 0.9300
C12A H12A 0.9300
C12B H12B 0.9300
C12C H12C 0.9300
C13A C14A 1.395(6)
C13A C18A 1.395(5)
C13B C14B 1.390(6)
C13B C18B 1.395(5)
C13C C18C 1.386(6)
C13C C14C 1.401(5)
C14A C15A 1.370(6)
C14A H14A 0.9300
C14B C15B 1.373(6)
C14B H14B 0.9300
C14C C15C 1.383(5)
C14C H14C 0.9300
C15A C16A 1.378(7)
C15A H15A 0.9300
C15B C16B 1.373(6)
C15B H15B 0.9300
C15C C16C 1.369(6)
C15C H15C 0.9300
C16A C17A 1.372(7)
C16A H16A 0.9300
C16B C17B 1.373(6)
C16B H16B 0.9300
C16C C17C 1.400(6)
C16C H16C 0.9300
C17A C18A 1.377(6)
C17A H17A 0.9300
C17B C18B 1.388(5)
C17B H17B 0.9300
C17C C18C 1.387(6)
C17C H17C 0.9300
C18A H18A 0.9300
C18B H18B 0.9300
C18C H18C 0.9300
N1A H1A 0.838(19)
N1B H1B 0.856(19)
N1C H1C 0.854(19)
N3A Co 2.017(3)
N3B Co 2.049(3)
N3C Co 2.034(3)
Co I1 2.5774(6)

loop_
_platon_squeeze_void_nr
_platon_squeeze_void_average_x
_platon_squeeze_void_average_y
_platon_squeeze_void_average_z
_platon_squeeze_void_volume
_platon_squeeze_void_count_electrons
_platon_squeeze_void_content
1 -0.001 0.000 0.000 979 221 ' '
2 0.198 0.500 0.500 979 221 ' '
